data_1551442
loop_
_publ_author_name
'Ren-Wu Huang'
'Yong-Sheng Wei'
'Xi-Yan Dong'
'Xiao-Hui Wu'
'Chen-Xia Du'
'Shuang-Quan Zang'
'Thomas C. W. Mak'

_publ_section_title
;
 Hypersensitive dual-function luminescence switching of a
 silver-chalcogenolate cluster-based metal-organic framework
;
_journal_name_full 'Nature Chemistry'
_journal_page_first 689
_journal_page_last 697
_journal_paper_doi 10.1038/nchem.2718
_journal_volume 9
_journal_year 2017
_chemical_formula_moiety 'C80 H104 Ag12 F12 N8 O8 S8, 2(C8 H10)'
_chemical_formula_sum 'C96 H124 Ag12 F12 N8 O8 S8'
_chemical_formula_weight 3296.94
_space_group_crystal_system tetragonal
_space_group_IT_number 121
_space_group_name_Hall 'I -4 2'
_space_group_name_H-M_alt 'I -4 2 m'
_atom_sites_solution_hydrogens mixed
_atom_sites_solution_primary direct
_cell_angle_alpha 90
_cell_angle_beta 90
_cell_angle_gamma 90
_cell_formula_units_Z 2
_cell_length_a 17.26030(10)
_cell_length_b 17.26030(10)
_cell_length_c 20.5849(5)
_cell_measurement_reflns_used 17946
_cell_measurement_temperature 100.00(10)
_cell_measurement_theta_max 32.6420
_cell_measurement_theta_min 2.8230
_cell_volume 6132.61(16)
_computing_cell_refinement 'CrysAlisPro 1.171.39.7b (Rigaku OD, 2015)'
_computing_data_collection 'CrysAlisPro 1.171.39.7b (Rigaku OD, 2015)'
_computing_data_reduction 'CrysAlisPro 1.171.39.7b (Rigaku OD, 2015)'
_computing_molecular_graphics 'Olex2 (Dolomanov et al., 2009)'
_computing_publication_material 'Olex2 (Dolomanov et al., 2009)'
_computing_structure_refinement 'ShelXL (Sheldrick, 2015)'
_computing_structure_solution 'ShelXS (Sheldrick, 2008)'
_diffrn_ambient_environment N~2~
_diffrn_ambient_temperature 100.00(10)
_diffrn_detector 'CCD plate'
_diffrn_measured_fraction_theta_full 0.993
_diffrn_measured_fraction_theta_max 0.937
_diffrn_measurement_details
;
List of Runs (angles in degrees, time in seconds):

  # Type    Start    End  Width  t~exp~   \w     \q     \k     \f   Frames
--------------------------------------------------------------------------
  1  \w    -14.00  36.00   0.50    3.50    --    7.30 -77.00 -30.00  100
  2  \w    -33.00  24.00   0.50    3.50    --   -7.10 -82.00  90.00  114
  3  \w    -33.00  33.00   0.50    3.50    --    7.30 -82.00-120.00  132
  4  \w    -44.00  36.00   0.50    3.50    --    7.30 -77.00 120.00  160
;
_diffrn_measurement_device 'four-circle diffractometer'
_diffrn_measurement_device_type 'XtaLAB Pro:Kappa single'
_diffrn_measurement_method 'omega scans'
_diffrn_orient_matrix_type 'CrysAlisPro convention (1999,Acta A55,543-557)'
_diffrn_orient_matrix_UB_11 -0.0092730000
_diffrn_orient_matrix_UB_12 0.0059574000
_diffrn_orient_matrix_UB_13 0.0331932000
_diffrn_orient_matrix_UB_21 0.0117713000
_diffrn_orient_matrix_UB_22 0.0392171000
_diffrn_orient_matrix_UB_23 -0.0026580000
_diffrn_orient_matrix_UB_31 -0.0382823000
_diffrn_orient_matrix_UB_32 0.0106577000
_diffrn_orient_matrix_UB_33 -0.0088717000
_diffrn_radiation_monochromator graphite
_diffrn_radiation_probe x-ray
_diffrn_radiation_type MoK\a
_diffrn_radiation_wavelength 0.71073
_diffrn_reflns_av_R_equivalents 0.0265
_diffrn_reflns_av_unetI/netI 0.0196
_diffrn_reflns_Laue_measured_fraction_full 0.993
_diffrn_reflns_Laue_measured_fraction_max 0.937
_diffrn_reflns_limit_h_max 24
_diffrn_reflns_limit_h_min -26
_diffrn_reflns_limit_k_max 25
_diffrn_reflns_limit_k_min -24
_diffrn_reflns_limit_l_max 30
_diffrn_reflns_limit_l_min -31
_diffrn_reflns_number 32617
_diffrn_reflns_point_group_measured_fraction_full 0.992
_diffrn_reflns_point_group_measured_fraction_max 0.902
_diffrn_reflns_theta_full 25.250
_diffrn_reflns_theta_max 32.827
_diffrn_reflns_theta_min 2.818
_diffrn_source MM007HF-DW
_diffrn_source_type 'Microfocus Rotating Anode X-ray Source'
_exptl_absorpt_coefficient_mu 2.074
_exptl_absorpt_correction_T_max 0.851
_exptl_absorpt_correction_T_min 0.769
_exptl_absorpt_correction_type gaussian
_exptl_absorpt_process_details
;
CrysAlisPro 1.171.39.7b (Rigaku Oxford Diffraction, 2015)
Numerical absorption correction based on gaussian integration over
			a multifaceted crystal model
Empirical absorption correction using spherical harmonics,
 implemented in SCALE3 ABSPACK scaling algorithm.
;
_exptl_crystal_colour colourless
_exptl_crystal_colour_primary colourless
_exptl_crystal_density_diffrn 1.785
_exptl_crystal_description block
_exptl_crystal_F_000 3240
_exptl_crystal_size_max 0.165
_exptl_crystal_size_mid 0.131
_exptl_crystal_size_min 0.095
_refine_diff_density_max 0.918
_refine_diff_density_min -0.558
_refine_diff_density_rms 0.078
_refine_ls_abs_structure_details
;
 Flack x determined using 2129 quotients [(I+)-(I-)]/[(I+)+(I-)]
 (Parsons and Flack (2004), Acta Cryst. A60, s61).
;
_refine_ls_abs_structure_Flack -0.039(10)
_refine_ls_extinction_coef .
_refine_ls_extinction_method none
_refine_ls_goodness_of_fit_ref 1.031
_refine_ls_hydrogen_treatment constr
_refine_ls_matrix_type full
_refine_ls_number_parameters 242
_refine_ls_number_reflns 5358
_refine_ls_number_restraints 67
_refine_ls_restrained_S_all 1.114
_refine_ls_R_factor_all 0.0248
_refine_ls_R_factor_gt 0.0223
_refine_ls_shift/su_max 0.003
_refine_ls_shift/su_mean 0.000
_refine_ls_structure_factor_coef Fsqd
_refine_ls_weighting_details
;
 w=1/[\s^2^(Fo^2^)+(0.0298P)^2^+6.7097P]
 where P=(Fo^2^+2Fc^2^)/3
;
_refine_ls_weighting_scheme calc
_refine_ls_wR_factor_gt 0.0537
_refine_ls_wR_factor_ref 0.0545
_reflns_Friedel_coverage 0.782
_reflns_Friedel_fraction_full 0.992
_reflns_Friedel_fraction_max 0.861
_reflns_number_gt 5061
_reflns_number_total 5358
_reflns_threshold_expression 'I > 2\s(I)'
_cod_data_source_file nchem.2718-s25.cif
_cod_data_source_block ag12bpy_p-xylene
_cod_depositor_comments
;
The following automatic conversions were performed:

data item '_exptl_absorpt_correction_type' value 'Gaussian' was
changed to 'gaussian' in accordance with the built-in table derived
from the CIF Core dictionary named 'cif_core.dic' version 2.4.5 last
updated on 2014-11-21.

Automatic conversion script
Id: cif_fix_values 6909 2019-04-08 15:41:33Z antanas 
;
_cod_original_cell_volume 6132.61(17)
_cod_database_code 1551442
_chemical_oxdiff_formula 'C80 H104 O8 N8 S8 Ag12'
_chemical_oxdiff_usercomment st
_shelx_space_group_comment
;
The symmetry employed for this shelxl refinement is uniquely defined
by the following loop, which should always be used as a source of
symmetry information in preference to the above space-group names.
They are only intended as comments.
;
_shelx_estimated_absorpt_t_max 0.827
_shelx_estimated_absorpt_t_min 0.726
_reflns_odcompleteness_completeness 99.85
_reflns_odcompleteness_iscentric 1
_reflns_odcompleteness_theta 30.44
_olex2_refinement_description
;
1. Fixed Uiso
 At 1.2 times of:
  All C(H) groups
 At 1.5 times of:
  All C(H,H,H) groups
2. Restrained distances
 C9-F1 \\sim C9-F2 \\sim C9-F1B \\sim C9-F2B
 with sigma of 0.005
 F1B-F2B \\sim F2-F1 \\sim F2B_$1-F2B \\sim F2B-F1B \\sim F1-F2 \\sim F2-F2_$1
 with sigma of 0.01
 C4-C6 \\sim C4-C7
 with sigma of 0.005
3. Uiso/Uaniso restraints and constraints
Uanis(C16) \\sim Ueq, Uanis(C19) \\sim Ueq, Uanis(F2) \\sim Ueq, Uanis(F1B)
\\sim Ueq: with sigma of 0.01 and sigma for terminal atoms of 0.02
Uanis(C15) \\sim Ueq, Uanis(C20) \\sim Ueq, Uanis(F2B) \\sim Ueq: with sigma of
0.005 and sigma for terminal atoms of 0.01
Uanis(C6) \\sim Ueq, Uanis(C7) \\sim Ueq: with sigma of 0.003 and sigma for
terminal atoms of 0.006
4. Others
 Sof(F2B)=1-FVAR(1)
 Sof(F1B)=0.5*(1-FVAR(2))
 Sof(F1)=0.5*FVAR(2)
 Sof(F2)=FVAR(1)
 Fixed Sof: Ag3(0.25) H3A(0.5) H3B(0.5) H3C(0.5) C5(0.5) H5A(0.5) H5B(0.5)
 H5C(0.5) C6(0.5) H6A(0.5) H6B(0.5) H6C(0.5) C7(0.5) H7A(0.5) H7B(0.5) H7C(0.5)
 C15(0.25) H15A(0.25) H15B(0.25) H15C(0.25) C16(0.25) C17(0.5) H17(0.5)
 C18(0.5) H18(0.5) C19(0.25) C20(0.25) H20A(0.25) H20B(0.25) H20C(0.25)
 Fixed X: C15(0) C16(0) C19(0) C20(0)
 Fixed Z: C15(1) C16(1) C19(1) C20(1)
5.a Riding coordinates:
 C15(H15A,H15B,H15C), C20(H20A,H20B,H20C)
5.b Aromatic/amide H refined with riding coordinates:
 C10(H10), C11(H11), C13(H13), C14(H14), C17(H17), C18(H18)
5.c Idealised Me refined as rotating group:
 C2(H2A,H2B,H2C), C3(H3A,H3B,H3C), C5(H5A,H5B,H5C), C6(H6A,H6B,H6C), C7(H7A,
 H7B,H7C)
Comments: Several groups, including the trifluoroacetate anion, 
the t-butyl mercaptan anion and the guest molecule p-xylene, 
were involved in disorder. Various strategies for the disorder 
treatments were applied to different groups. The trifluoroacetate 
was treated with relatively strong geometrical and ADP restraints 
using "SADI 0.005" or "SADI 0.01" and "ISOR 0.01" or 
"ISOR 0.005", respectively. One t-butyl mercaptan anion also 
suffered positional disorder due to the symmetry. "PART -1" was 
used to suppress the symmetry according to the chemistry with 
0.5 occupancy. The separated carbon atoms in each part with bad 
ADPs were not split more, but they were restrained by the hard 
"ISOR 0.003 0.006" command. For the p-xylene group, the atoms 
were clearly determined from the difference Fourier map. However, 
due to the high disorder, the geometrical symmetry of the molecule 
and the lattice symmetry, only a simple model was created to 
present the major part of the molecule, for which very the strong 
restraints "ISOR 0.005 0.01" or "ISOR 0.01 0.02" were used.
;

loop_
_space_group_symop_operation_xyz
'x, y, z'
'y, -x, -z'
'-x, -y, z'
'-y, x, -z'
'x, -y, -z'
'-x, y, -z'
'-y, -x, z'
'y, x, z'
'x+1/2, y+1/2, z+1/2'
'y+1/2, -x+1/2, -z+1/2'
'-x+1/2, -y+1/2, z+1/2'
'-y+1/2, x+1/2, -z+1/2'
'x+1/2, -y+1/2, -z+1/2'
'-x+1/2, y+1/2, -z+1/2'
'-y+1/2, -x+1/2, z+1/2'
'y+1/2, x+1/2, z+1/2'

loop_
_atom_site_label
_atom_site_type_symbol
_atom_site_fract_x
_atom_site_fract_y
_atom_site_fract_z
_atom_site_U_iso_or_equiv
_atom_site_adp_type
_atom_site_occupancy
_atom_site_site_symmetry_order
_atom_site_calc_flag
_atom_site_refinement_flags_posn
_atom_site_refinement_flags_adp
_atom_site_refinement_flags_occupancy
_atom_site_disorder_assembly
_atom_site_disorder_group
Ag1 Ag 0.5000 0.5000 0.79565(2) 0.01725(8) Uani 1 4 d S T P . .
Ag2 Ag 0.33999(2) 0.52911(2) 0.83326(2) 0.02446(6) Uani 1 1 d . . . . .
Ag3 Ag 0.41618(3) 0.5000 1.0000 0.02579(13) Uani 0.5 2 d S T P . .
S1 S 0.59944(4) 0.59944(4) 0.79999(5) 0.02023(18) Uani 1 2 d S T P . .
C1 C 0.62452(19) 0.62452(19) 0.7139(2) 0.0291(9) Uani 1 2 d S T P . .
C2 C 0.6067(3) 0.7106(2) 0.7043(2) 0.0428(9) Uani 1 1 d . . . . .
H2A H 0.5515 0.7199 0.7121 0.064 Uiso 1 1 calc GR . . . .
H2B H 0.6198 0.7258 0.6598 0.064 Uiso 1 1 calc GR . . . .
H2C H 0.6374 0.7413 0.7350 0.064 Uiso 1 1 calc GR . . . .
C3 C 0.5769(2) 0.5769(2) 0.6664(3) 0.0403(11) Uani 1 2 d S T P . .
H3A H 0.5747 0.5230 0.6812 0.060 Uiso 0.5 1 calc GR . . A -1
H3B H 0.6010 0.5789 0.6233 0.060 Uiso 0.5 1 calc GR . . A -1
H3C H 0.5242 0.5980 0.6639 0.060 Uiso 0.5 1 calc GR . . A -1
S2 S 0.39843(4) 0.60157(4) 0.92703(5) 0.0254(2) Uani 1 2 d S T P B .
C4 C 0.3302(2) 0.6698(2) 0.9669(2) 0.0396(13) Uani 1 2 d DS T P . .
C5 C 0.2938(7) 0.7214(7) 0.9160(3) 0.025(3) Uani 0.5 1 d . . . B -1
H5A H 0.3340 0.7534 0.8958 0.037 Uiso 0.5 1 calc GR . . B -1
H5B H 0.2550 0.7548 0.9365 0.037 Uiso 0.5 1 calc GR . . B -1
H5C H 0.2689 0.6893 0.8828 0.037 Uiso 0.5 1 calc GR . . B -1
C6 C 0.3824(5) 0.7343(5) 0.9959(5) 0.046(2) Uani 0.5 1 d D U . B -1
H6A H 0.4049 0.7650 0.9606 0.069 Uiso 0.5 1 calc GR . . B -1
H6B H 0.4240 0.7106 1.0215 0.069 Uiso 0.5 1 calc GR . . B -1
H6C H 0.3512 0.7680 1.0239 0.069 Uiso 0.5 1 calc GR . . B -1
C7 C 0.2874(5) 0.6333(6) 1.0227(4) 0.046(2) Uani 0.5 1 d D U . B -1
H7A H 0.2536 0.5921 1.0063 0.070 Uiso 0.5 1 calc GR . . B -1
H7B H 0.2560 0.6727 1.0446 0.070 Uiso 0.5 1 calc GR . . B -1
H7C H 0.3247 0.6113 1.0535 0.070 Uiso 0.5 1 calc GR . . B -1
O1 O 0.30728(18) 0.60069(19) 0.73382(16) 0.0473(8) Uani 1 1 d . . . . .
C8 C 0.34199(19) 0.65801(19) 0.7133(2) 0.0252(8) Uani 1 2 d S T P C .
C9 C 0.3062(2) 0.6938(2) 0.6512(2) 0.0450(13) Uani 1 2 d DS T P . .
F1 F 0.2528(2) 0.7472(2) 0.6677(4) 0.085(3) Uani 0.721(13) 2 d DS T P C 1
F2 F 0.2652(3) 0.6477(3) 0.6157(2) 0.082(3) Uani 0.721(13) 1 d D U . C 1
F1B F 0.3426(6) 0.6574(6) 0.6026(6) 0.099(9) Uani 0.279(13) 2 d DS TU P C 2
F2B F 0.2344(4) 0.6799(5) 0.6378(7) 0.089(6) Uani 0.279(13) 1 d D U . C 2
N1 N 0.20497(13) 0.51505(14) 0.83244(14) 0.0234(5) Uani 1 1 d . . . . .
C10 C 0.16963(16) 0.44894(18) 0.84914(14) 0.0227(6) Uani 1 1 d . . . . .
H10 H 0.2009 0.4060 0.8613 0.027 Uiso 1 1 calc R . . . .
C11 C 0.08990(17) 0.43980(17) 0.84961(14) 0.0215(5) Uani 1 1 d . . . . .
H11 H 0.0675 0.3914 0.8609 0.026 Uiso 1 1 calc R . . . .
C12 C 0.04286(13) 0.50285(17) 0.83330(12) 0.0174(4) Uani 1 1 d . . . . .
C13 C 0.07938(16) 0.57224(16) 0.81583(13) 0.0188(5) Uani 1 1 d . . . . .
H13 H 0.0496 0.6165 0.8046 0.023 Uiso 1 1 calc R . . . .
C14 C 0.15973(17) 0.57528(17) 0.81525(14) 0.0223(5) Uani 1 1 d . . . . .
H14 H 0.1840 0.6221 0.8021 0.027 Uiso 1 1 calc R . . . .
C15 C 0.0000 0.4411(8) 1.0000 0.041(3) Uani 0.25 1 d S TU P D -1
H15A H -0.0080 0.4221 0.9557 0.062 Uiso 0.25 1 d R . . D -1
H15B H -0.0420 0.4221 1.0279 0.062 Uiso 0.25 1 d R . . D -1
H15C H 0.0500 0.4221 1.0164 0.062 Uiso 0.25 1 d R . . D -1
C16 C 0.0000 0.5265(8) 1.0000 0.034(2) Uani 0.25 1 d S TU P D -1
C17 C 0.0670(5) 0.5694(5) 0.9846(3) 0.0384(17) Uani 0.5 1 d . . . . .
H17 H 0.1139 0.5431 0.9749 0.046 Uiso 0.5 1 calc R . . D .
C18 C 0.0652(5) 0.6500(5) 0.9837(3) 0.0402(17) Uani 0.5 1 d . . . D .
H18 H 0.1105 0.6775 0.9713 0.048 Uiso 0.5 1 calc R . . . .
C19 C 0.0000 0.6910(7) 1.0000 0.040(2) Uani 0.25 1 d S TU P D -1
C20 C 0.0000 0.7783(9) 1.0000 0.059(3) Uani 0.25 1 d S TU P D -1
H20A H -0.0387 0.7973 1.0310 0.088 Uiso 0.25 1 d R . . D -1
H20B H -0.0128 0.7973 0.9565 0.088 Uiso 0.25 1 d R . . D -1
H20C H 0.0516 0.7973 1.0125 0.088 Uiso 0.25 1 d R . . D -1

loop_
_atom_site_aniso_label
_atom_site_aniso_U_11
_atom_site_aniso_U_22
_atom_site_aniso_U_33
_atom_site_aniso_U_23
_atom_site_aniso_U_13
_atom_site_aniso_U_12
Ag1 0.01181(9) 0.01181(9) 0.02814(19) 0.000 0.000 -0.00076(13)
Ag2 0.01232(8) 0.02244(10) 0.03863(12) 0.00109(10) 0.00015(9) 0.00210(7)
Ag3 0.0165(2) 0.0280(3) 0.0328(3) 0.0157(3) 0.000 0.000
S1 0.0156(2) 0.0156(2) 0.0295(5) 0.0027(3) 0.0027(3) -0.0033(3)
C1 0.0289(13) 0.0289(13) 0.029(2) 0.0063(12) 0.0063(12) -0.0062(18)
C2 0.055(2) 0.0295(17) 0.043(2) 0.0143(16) 0.0120(19) -0.0053(17)
C3 0.0441(17) 0.0441(17) 0.033(2) 0.0045(16) 0.0045(16) -0.013(2)
S2 0.0276(3) 0.0276(3) 0.0208(4) 0.0025(3) -0.0025(3) 0.0079(4)
C4 0.049(2) 0.049(2) 0.0201(19) -0.0008(12) 0.0008(12) 0.026(3)
C5 0.026(6) 0.022(5) 0.026(2) 0.001(2) 0.000(2) 0.003(5)
C6 0.056(4) 0.063(5) 0.020(3) -0.016(3) -0.005(3) 0.014(4)
C7 0.059(5) 0.063(5) 0.018(3) 0.006(3) 0.011(3) 0.025(4)
O1 0.0358(14) 0.0548(18) 0.0513(16) 0.0270(15) -0.0092(13) -0.0131(14)
C8 0.0262(12) 0.0262(12) 0.0232(18) 0.0011(11) -0.0011(11) 0.0052(17)
C9 0.0468(19) 0.0468(19) 0.042(3) 0.0161(19) -0.0161(19) -0.008(3)
F1 0.077(4) 0.077(4) 0.101(5) 0.022(3) -0.022(3) 0.041(4)
F2 0.123(6) 0.055(3) 0.069(4) 0.009(2) -0.066(4) -0.016(3)
F1B 0.136(13) 0.136(13) 0.025(6) -0.001(6) 0.001(6) 0.025(15)
F2B 0.052(7) 0.126(13) 0.087(10) 0.057(9) -0.032(6) -0.028(7)
N1 0.0140(9) 0.0251(12) 0.0310(11) 0.0026(11) -0.0026(10) 0.0001(8)
C10 0.0187(12) 0.0229(12) 0.0264(13) 0.0048(11) -0.0070(10) 0.0010(10)
C11 0.0190(12) 0.0217(12) 0.0239(13) 0.0074(10) -0.0053(10) -0.0034(10)
C12 0.0157(10) 0.0230(11) 0.0135(9) -0.0004(12) -0.0009(9) -0.0013(9)
C13 0.0153(11) 0.0194(12) 0.0217(12) 0.0001(9) -0.0004(9) 0.0004(9)
C14 0.0165(11) 0.0198(12) 0.0307(14) 0.0035(10) -0.0011(10) -0.0004(10)
C15 0.054(6) 0.040(5) 0.030(4) 0.000(7) 0.001(4) 0.000(7)
C16 0.044(5) 0.045(6) 0.012(3) 0.000(14) -0.003(4) 0.000(14)
C17 0.042(4) 0.054(5) 0.020(3) -0.006(3) -0.002(3) 0.004(3)
C18 0.037(4) 0.060(5) 0.024(3) -0.001(3) 0.001(3) -0.011(4)
C19 0.045(5) 0.050(5) 0.025(4) 0.000(14) 0.000(4) 0.000(14)
C20 0.073(8) 0.065(7) 0.039(5) 0.000(14) -0.008(6) 0.000(14)

loop_
_atom_type_symbol
_atom_type_description
_atom_type_scat_dispersion_real
_atom_type_scat_dispersion_imag
_atom_type_scat_source
C C 0.0033 0.0016 'International Tables Vol C Tables 4.2.6.8 and 6.1.1.4'
H H 0.0000 0.0000 'International Tables Vol C Tables 4.2.6.8 and 6.1.1.4'
Ag Ag -0.8971 1.1015 'International Tables Vol C Tables 4.2.6.8 and 6.1.1.4'
F F 0.0171 0.0103 'International Tables Vol C Tables 4.2.6.8 and 6.1.1.4'
N N 0.0061 0.0033 'International Tables Vol C Tables 4.2.6.8 and 6.1.1.4'
O O 0.0106 0.0060 'International Tables Vol C Tables 4.2.6.8 and 6.1.1.4'
S S 0.1246 0.1234 'International Tables Vol C Tables 4.2.6.8 and 6.1.1.4'

loop_
_exptl_crystal_face_index_h
_exptl_crystal_face_index_k
_exptl_crystal_face_index_l
_exptl_crystal_face_perp_dist
-24 1 -7 0.0685
24 2 6 0.0518
0 -24 4 0.0809
3 0 -29 0.0474
-3 0 29 0.0474
-19 5 18 0.0655
-10 3 -26 0.0537
22 -6 10 0.0632
0 23 8 0.0717
2 -24 -7 0.0725
-1 6 -28 0.0381
2 -19 -18 0.0688
-5 -4 28 0.0507

loop_
_geom_angle_atom_site_label_1
_geom_angle_atom_site_label_2
_geom_angle_atom_site_label_3
_geom_angle
_geom_angle_site_symmetry_1
_geom_angle_site_symmetry_3
Ag2 Ag1 Ag2 149.164(19) . 3_665
Ag2 Ag1 Ag2 149.164(19) 7_665 8
Ag2 Ag1 Ag2 66.549(9) 3_665 8
Ag2 Ag1 Ag2 66.550(9) . 7_665
Ag2 Ag1 Ag2 104.868(10) . 8
Ag2 Ag1 Ag2 104.869(10) 3_665 7_665
S1 Ag1 Ag2 56.078(9) . 7_665
S1 Ag1 Ag2 56.079(9) 3_665 8
S1 Ag1 Ag2 122.581(11) 3_665 3_665
S1 Ag1 Ag2 122.581(11) 3_665 7_665
S1 Ag1 Ag2 56.078(9) . 3_665
S1 Ag1 Ag2 122.582(11) . .
S1 Ag1 Ag2 122.581(11) . 8
S1 Ag1 Ag2 56.078(9) 3_665 .
S1 Ag1 S1 175.78(5) . 3_665
Ag1 Ag2 Ag2 56.726(5) . 7_665
S1 Ag2 Ag1 52.32(2) 3_665 .
S1 Ag2 Ag2 109.01(2) 3_665 7_665
S2 Ag2 Ag1 84.80(2) . .
S2 Ag2 Ag2 50.497(16) . 7_665
S2 Ag2 S1 118.41(3) . 3_665
O1 Ag2 Ag1 94.78(8) . .
O1 Ag2 Ag2 78.86(7) . 7_665
O1 Ag2 S1 107.97(9) . 3_665
O1 Ag2 S2 118.83(8) . .
N1 Ag2 Ag1 157.45(7) . .
N1 Ag2 Ag2 140.94(6) . 7_665
N1 Ag2 S1 108.43(6) . 3_665
N1 Ag2 S2 117.16(7) . .
N1 Ag2 O1 79.49(10) . .
Ag3 Ag3 Ag3 45.0 2_567 3_665
Ag3 Ag3 Ag3 45.0 4_657 3_665
Ag3 Ag3 Ag3 90.0 2_567 4_657
Ag3 Ag3 S2 63.944(16) 2_567 .
Ag3 Ag3 S2 128.71(3) 2_567 4_657
Ag3 Ag3 S2 128.71(3) 4_657 .
Ag3 Ag3 S2 63.944(16) 4_657 4_657
S2 Ag3 Ag3 97.56(2) . 3_665
S2 Ag3 Ag3 97.56(2) 4_657 3_665
S2 Ag3 S2 164.88(4) 4_657 .
Ag1 S1 Ag2 71.60(2) . 7_665
Ag1 S1 Ag2 71.60(2) . 3_665
Ag2 S1 Ag2 130.02(4) 7_665 3_665
C1 S1 Ag1 106.95(16) . .
C1 S1 Ag2 111.13(4) . 7_665
C1 S1 Ag2 111.13(4) . 3_665
C2 C1 S1 107.4(3) 8 .
C2 C1 S1 107.4(3) . .
C2 C1 C2 111.9(4) . 8
C3 C1 S1 111.0(3) . .
C3 C1 C2 109.5(3) . .
C3 C1 C2 109.5(3) . 8
C1 C2 H2A 109.5 . .
C1 C2 H2B 109.5 . .
C1 C2 H2C 109.5 . .
H2A C2 H2B 109.5 . .
H2A C2 H2C 109.5 . .
H2B C2 H2C 109.5 . .
C1 C3 H3A 109.5 . .
C1 C3 H3B 109.5 . .
C1 C3 H3C 109.5 . .
H3A C3 H3B 109.5 . .
H3A C3 H3C 109.5 . .
H3B C3 H3C 109.5 . .
Ag2 S2 Ag2 79.01(3) 7_665 .
Ag3 S2 Ag2 137.10(5) . 7_665
Ag3 S2 Ag2 100.00(2) . .
Ag3 S2 Ag2 137.10(5) 2_567 .
Ag3 S2 Ag2 100.00(2) 2_567 7_665
Ag3 S2 Ag3 52.11(3) . 2_567
C4 S2 Ag2 113.62(11) . .
C4 S2 Ag2 113.62(11) . 7_665
C4 S2 Ag3 106.03(14) . .
C4 S2 Ag3 106.03(14) . 2_567
C5 C4 S2 109.4(3) . .
C5 C4 C6 94.9(7) . .
C6 C4 S2 104.9(4) . .
C7 C4 S2 112.6(4) . .
C7 C4 C5 124.9(6) . .
C7 C4 C6 107.0(8) . .
C4 C5 H5A 109.5 . .
C4 C5 H5B 109.5 . .
C4 C5 H5C 109.5 . .
H5A C5 H5B 109.5 . .
H5A C5 H5C 109.5 . .
H5B C5 H5C 109.5 . .
C4 C6 H6A 109.5 . .
C4 C6 H6B 109.5 . .
C4 C6 H6C 109.5 . .
H6A C6 H6B 109.5 . .
H6A C6 H6C 109.5 . .
H6B C6 H6C 109.5 . .
C4 C7 H7A 109.5 . .
C4 C7 H7B 109.5 . .
C4 C7 H7C 109.5 . .
H7A C7 H7B 109.5 . .
H7A C7 H7C 109.5 . .
H7B C7 H7C 109.5 . .
C8 O1 Ag2 125.3(3) . .
O1 C8 O1 131.6(5) 7_665 .
O1 C8 C9 114.2(2) 7_665 .
O1 C8 C9 114.2(2) . .
F1 C9 C8 109.8(5) . .
F2 C9 C8 116.2(3) 7_665 .
F2 C9 C8 116.2(3) . .
F2 C9 F1 100.9(4) . .
F2 C9 F1 100.9(4) 7_665 .
F2 C9 F2 110.7(6) . 7_665
F1B C9 C8 104.1(8) . .
F2B C9 C8 119.1(6) 7_665 .
F2B C9 C8 119.1(6) . .
F2B C9 F1B 101.7(7) 7_665 .
F2B C9 F1B 101.7(7) . .
F2B C9 F2B 108.0(8) . 7_665
C10 N1 Ag2 122.66(18) . .
C10 N1 C14 117.5(2) . .
C14 N1 Ag2 119.89(19) . .
N1 C10 H10 118.3 . .
N1 C10 C11 123.5(3) . .
C11 C10 H10 118.3 . .
C10 C11 H11 120.4 . .
C10 C11 C12 119.1(3) . .
C12 C11 H11 120.4 . .
C11 C12 C12 121.8(3) . 3_565
C11 C12 C13 117.8(2) . .
C13 C12 C12 120.4(3) . 3_565
C12 C13 H13 120.5 . .
C14 C13 C12 119.0(3) . .
C14 C13 H13 120.5 . .
N1 C14 C13 123.2(3) . .
N1 C14 H14 118.4 . .
C13 C14 H14 118.4 . .
H15A C15 H15B 109.2 . .
H15A C15 H15C 109.4 . .
H15B C15 H15C 109.7 . .
C16 C15 H15A 109.6 . .
C16 C15 H15B 109.5 . .
C16 C15 H15C 109.5 . .
C16 C15 C18 143.3(4) . 5_567
C16 C15 C18 143.3(3) . 3_565
C17 C15 H15A 109.1 5_567 .
C17 C15 H15A 64.7 3_565 .
C17 C15 H15B 120.1 5_567 .
C17 C15 H15B 53.0 3_565 .
C17 C15 H15C 151.3 3_565 .
C17 C15 H15C 12.4 5_567 .
C17 C15 C16 98.6(8) 5_567 .
C17 C15 C16 98.6(8) 3_565 .
C17 C15 C17 162.8(16) 3_565 5_567
C17 C15 C18 118.1(10) 3_565 5_567
C17 C15 C18 44.7(6) 5_567 5_567
C17 C15 C18 44.7(6) 3_565 3_565
C17 C15 C18 118.1(10) 5_567 3_565
C18 C15 H15A 88.4 5_567 .
C18 C15 H15A 59.4 3_565 .
C18 C15 H15B 53.8 3_565 .
C18 C15 H15B 93.2 5_567 .
C18 C15 H15C 107.2 3_565 .
C18 C15 H15C 34.0 5_567 .
C18 C15 C18 73.5(7) 3_565 5_567
C17 C16 C15 121.8(6) 6_557 .
C17 C16 C15 121.8(6) . .
C17 C16 C17 116.5(12) 6_557 .
C16 C17 H17 119.6 . .
C18 C17 C16 120.7(9) . .
C18 C17 H17 119.6 . .
C17 C18 H18 119.0 . .
C19 C18 C17 122.1(8) . .
C19 C18 H18 119.0 . .
C18 C19 C18 117.9(12) 6_557 .
C18 C19 C20 121.1(6) 6_557 .
C18 C19 C20 121.1(6) . .
C19 C20 H20A 109.5 . .
C19 C20 H20B 109.6 . .
C19 C20 H20C 109.5 . .
H20A C20 H20B 109.2 . .
H20A C20 H20C 109.6 . .
H20B C20 H20C 109.4 . .

loop_
_geom_bond_atom_site_label_1
_geom_bond_atom_site_label_2
_geom_bond_distance
_geom_bond_site_symmetry_2
Ag1 Ag2 2.9120(2) 8
Ag1 Ag2 2.9120(2) 7_665
Ag1 Ag2 2.9120(2) 3_665
Ag1 Ag2 2.9119(2) .
Ag1 S1 2.4289(9) .
Ag1 S1 2.4290(9) 3_665
Ag2 Ag2 3.1953(4) 7_665
Ag2 S1 2.5465(5) 3_665
Ag2 S2 2.5116(9) .
Ag2 O1 2.457(3) .
Ag2 N1 2.343(2) .
Ag3 Ag3 2.0459(8) 4_657
Ag3 Ag3 2.8933(12) 3_665
Ag3 Ag3 2.0459(8) 2_567
Ag3 S2 2.3288(9) .
Ag3 S2 2.3288(9) 4_657
S1 Ag2 2.5466(5) 7_665
S1 Ag2 2.5466(5) 3_665
S1 C1 1.875(5) .
C1 C2 1.530(5) 8
C1 C2 1.530(5) .
C1 C3 1.520(8) .
C2 H2A 0.9800 .
C2 H2B 0.9800 .
C2 H2C 0.9800 .
C3 H3A 0.9800 .
C3 H3B 0.9800 .
C3 H3C 0.9800 .
S2 Ag2 2.5116(9) 7_665
S2 Ag3 2.3288(9) 2_567
S2 C4 1.856(5) .
C4 C5 1.511(7) .
C4 C6 1.551(7) .
C4 C7 1.504(7) .
C5 H5A 0.9800 .
C5 H5B 0.9800 .
C5 H5C 0.9800 .
C6 H6A 0.9800 .
C6 H6B 0.9800 .
C6 H6C 0.9800 .
C7 H7A 0.9800 .
C7 H7B 0.9800 .
C7 H7C 0.9800 .
O1 C8 1.232(3) .
C8 O1 1.232(3) 7_665
C8 C9 1.547(7) .
C9 F1 1.348(5) .
C9 F2 1.292(4) 7_665
C9 F2 1.292(4) .
C9 F1B 1.337(6) .
C9 F2B 1.292(6) .
C9 F2B 1.292(6) 7_665
N1 C10 1.339(4) .
N1 C14 1.348(4) .
C10 H10 0.9500 .
C10 C11 1.385(4) .
C11 H11 0.9500 .
C11 C12 1.399(4) .
C12 C12 1.483(5) 3_565
C12 C13 1.400(4) .
C13 H13 0.9500 .
C13 C14 1.388(4) .
C14 H14 0.9500 .
C15 H15A 0.9783 .
C15 H15B 0.9812 .
C15 H15C 0.9824 .
C15 C16 1.47(2) .
C15 C17 1.212(8) 5_567
C15 C17 1.212(8) 3_565
C15 C18 1.962(13) 3_565
C15 C18 1.962(13) 5_567
C16 C17 1.409(11) .
C16 C17 1.409(11) 6_557
C17 H17 0.9500 .
C17 C18 1.391(12) .
C18 H18 0.9500 .
C18 C19 1.370(11) .
C19 C18 1.370(11) 6_557
C19 C20 1.507(19) .
C20 H20A 0.9808 .
C20 H20B 0.9786 .
C20 H20C 0.9827 .

loop_
_geom_torsion_atom_site_label_1
_geom_torsion_atom_site_label_2
_geom_torsion_atom_site_label_3
_geom_torsion_atom_site_label_4
_geom_torsion
_geom_torsion_site_symmetry_1
_geom_torsion_site_symmetry_2
_geom_torsion_site_symmetry_3
_geom_torsion_site_symmetry_4
Ag1 S1 C1 C2 119.7(3) . . . .
Ag1 S1 C1 C2 -119.7(3) . . . 8
Ag1 S1 C1 C3 0.000(1) . . . .
Ag2 S1 C1 C2 -163.9(2) 3_665 . . .
Ag2 S1 C1 C2 -43.4(3) 3_665 . . 8
Ag2 S1 C1 C2 43.4(3) 7_665 . . .
Ag2 S1 C1 C2 163.9(2) 7_665 . . 8
Ag2 S1 C1 C3 -76.35(7) 7_665 . . .
Ag2 S1 C1 C3 76.35(7) 3_665 . . .
Ag2 S2 C4 C5 -51.4(6) . . . .
Ag2 S2 C4 C5 36.5(6) 7_665 . . .
Ag2 S2 C4 C6 -152.2(4) . . . .
Ag2 S2 C4 C6 -64.3(5) 7_665 . . .
Ag2 S2 C4 C7 179.8(5) 7_665 . . .
Ag2 S2 C4 C7 91.9(5) . . . .
Ag2 O1 C8 O1 1.5(9) . . . 7_665
Ag2 O1 C8 C9 -177.1(3) . . . .
Ag2 N1 C10 C11 179.3(2) . . . .
Ag2 N1 C14 C13 -177.6(2) . . . .
Ag3 S2 C4 C5 145.3(6) 2_567 . . .
Ag3 S2 C4 C5 -160.3(6) . . . .
Ag3 S2 C4 C6 44.6(5) 2_567 . . .
Ag3 S2 C4 C6 99.0(5) . . . .
Ag3 S2 C4 C7 -71.3(5) 2_567 . . .
Ag3 S2 C4 C7 -17.0(5) . . . .
O1 C8 C9 F1 -89.4(4) 7_665 . . .
O1 C8 C9 F1 89.4(4) . . . .
O1 C8 C9 F2 -24.2(6) . . . .
O1 C8 C9 F2 24.2(6) 7_665 . . 7_665
O1 C8 C9 F2 157.0(5) 7_665 . . .
O1 C8 C9 F2 -157.0(5) . . . 7_665
O1 C8 C9 F1B -90.6(4) . . . .
O1 C8 C9 F1B 90.6(4) 7_665 . . .
O1 C8 C9 F2B -157.2(7) 7_665 . . .
O1 C8 C9 F2B -21.7(8) 7_665 . . 7_665
O1 C8 C9 F2B 157.2(7) . . . 7_665
O1 C8 C9 F2B 21.7(8) . . . .
N1 C10 C11 C12 -1.5(5) . . . .
C10 N1 C14 C13 1.8(5) . . . .
C10 C11 C12 C12 -179.6(2) . . . 3_565
C10 C11 C12 C13 1.3(4) . . . .
C11 C12 C13 C14 0.2(4) . . . .
C12 C12 C13 C14 -178.9(2) 3_565 . . .
C12 C13 C14 N1 -1.9(4) . . . .
C14 N1 C10 C11 -0.1(5) . . . .
C15 C16 C17 C18 178.7(5) . . . .
C16 C17 C18 C19 2.7(10) . . . .
C17 C15 C16 C17 30.6(6) 3_565 . . 6_557
C17 C15 C16 C17 -149.4(6) 3_565 . . .
C17 C15 C16 C17 30.6(6) 5_567 . . .
C17 C15 C16 C17 -149.4(6) 5_567 . . 6_557
C17 C16 C17 C18 -1.3(5) 6_557 . . .
C17 C18 C19 C18 -1.4(5) . . . 6_557
C17 C18 C19 C20 178.6(5) . . . .
C18 C15 C16 C17 -148.1(4) 3_565 . . .
C18 C15 C16 C17 31.9(4) 5_567 . . .
C18 C15 C16 C17 -148.1(4) 5_567 . . 6_557
C18 C15 C16 C17 31.9(4) 3_565 . . 6_557

loop_
_exptl_oxdiff_crystal_face_indexfrac_h
_exptl_oxdiff_crystal_face_indexfrac_k
_exptl_oxdiff_crystal_face_indexfrac_l
_exptl_oxdiff_crystal_face_x
_exptl_oxdiff_crystal_face_y
_exptl_oxdiff_crystal_face_z
-24.0000 1.0000 -7.0000 -0.0038 -0.2247 0.9915
24.0000 2.0000 6.0000 -0.0115 0.3450 -0.9507
0.0000 -24.0000 4.0000 -0.0102 -0.9518 -0.2913
3.0000 -0.0000 -29.0000 -0.9904 0.1124 0.1424
-3.0000 0.0000 29.0000 0.9904 -0.1124 -0.1424
-19.0000 5.0000 17.9999 0.8034 -0.0754 0.6210
-10.0000 3.0000 -26.0000 -0.7524 0.0690 0.6455
22.0000 -6.0000 10.0000 0.0922 -0.0029 -0.9949
0.0000 23.0000 8.0000 0.4026 0.8807 0.1742
2.0000 -24.0000 -7.0000 -0.3939 -0.8991 -0.2702
-1.0000 6.0000 -28.0000 -0.8844 0.2980 0.3506
2.0000 -19.0000 -18.0000 -0.7292 -0.6737 -0.1194
-5.0000 -4.0000 28.0000 0.9519 -0.2901 -0.0996
